data_2239420
loop_
_publ_author_name
'Rivera, Augusto'
'Nerio, Luz Stella'
'Bolte, Michael'

_publ_section_title
;
 6,6'-Dimethyl-2,2'-[imidazolidine-1,3-diylbis(methylene)]diphenol
;
_journal_issue 3
_journal_name_full 'Acta Crystallographica Section E'
_journal_page_first o243
_journal_paper_doi 10.1107/S1600536814002128
_journal_volume 70
_journal_year 2014
_chemical_formula_iupac 'C19 H24 N2 O2'
_chemical_formula_moiety 'C19 H24 N2 O2'
_chemical_formula_sum 'C19 H24 N2 O2'
_chemical_formula_weight 312.40
_chemical_melting_point_gt 403
_chemical_melting_point_lt 404
_chemical_name_systematic
;
6,6'-Dimethyl-2,2'-[imidazolidine-1,3-diylbis(methylene)]diphenol
;
_space_group_crystal_system monoclinic
_space_group_IT_number 14
_space_group_name_Hall '-P 2ybc'
_space_group_name_H-M_alt 'P 1 21/c 1'
_symmetry_space_group_name_Hall '-P 2ybc'
_symmetry_space_group_name_H-M 'P 1 21/c 1'
_atom_sites_solution_hydrogens difmap
_atom_sites_solution_primary difmap
_atom_sites_solution_secondary difmap
_audit_creation_method SHELXL-97
_cell_angle_alpha 90.00
_cell_angle_beta 107.940(7)
_cell_angle_gamma 90.00
_cell_formula_units_Z 4
_cell_length_a 12.6271(11)
_cell_length_b 13.5780(9)
_cell_length_c 10.1997(9)
_cell_measurement_reflns_used 17856
_cell_measurement_temperature 173(2)
_cell_measurement_theta_max 26.26
_cell_measurement_theta_min 3.39
_cell_volume 1663.7(2)
_computing_cell_refinement '<i>X-AREA</i> (Stoe & Cie, 2001)'
_computing_data_collection '<i>X-AREA</i> (Stoe & Cie, 2001)'
_computing_data_reduction '<i>X-AREA</i> (Stoe & Cie, 2001)'
_computing_molecular_graphics
;
<i>XP</i> in <i>SHELXTL-Plus</i> (Sheldrick, 2008)
;
_computing_publication_material '<i>SHELXL97</i> (Sheldrick, 2008)'
_computing_structure_refinement '<i>SHELXL97</i> (Sheldrick, 2008)'
_computing_structure_solution '<i>SHELXS97</i> (Sheldrick, 2008)'
_diffrn_ambient_temperature 173(2)
_diffrn_measured_fraction_theta_full 0.990
_diffrn_measured_fraction_theta_max 0.990
_diffrn_measurement_device_type 'Stoe IPDS II two-circle'
_diffrn_measurement_method \w
_diffrn_radiation_monochromator 'Genix 3D multilayer optics'
_diffrn_radiation_source 'Genix 3D I\mS microfocus X-ray source'
_diffrn_radiation_type MoK\a
_diffrn_radiation_wavelength 0.71073
_diffrn_reflns_av_R_equivalents 0.0717
_diffrn_reflns_av_sigmaI/netI 0.0386
_diffrn_reflns_limit_h_max 15
_diffrn_reflns_limit_h_min -15
_diffrn_reflns_limit_k_max 14
_diffrn_reflns_limit_k_min -16
_diffrn_reflns_limit_l_max 12
_diffrn_reflns_limit_l_min -12
_diffrn_reflns_number 16285
_diffrn_reflns_theta_full 25.91
_diffrn_reflns_theta_max 25.91
_diffrn_reflns_theta_min 3.42
_diffrn_standards_number 0
_exptl_absorpt_coefficient_mu 0.081
_exptl_absorpt_correction_T_max 0.9903
_exptl_absorpt_correction_T_min 0.9737
_exptl_absorpt_correction_type multi-scan
_exptl_absorpt_process_details '(<i>X-AREA</i>; Stoe & Cie, 2001)'
_exptl_crystal_colour brown
_exptl_crystal_density_diffrn 1.247
_exptl_crystal_density_method 'not measured'
_exptl_crystal_description needle
_exptl_crystal_F_000 672
_exptl_crystal_size_max 0.33
_exptl_crystal_size_mid 0.13
_exptl_crystal_size_min 0.12
_refine_diff_density_max 0.199
_refine_diff_density_min -0.172
_refine_ls_extinction_coef 0.017(3)
_refine_ls_extinction_expression Fc^*^=kFc[1+0.001xFc^2^\l^3^/sin(2\q)]^-1/4^
_refine_ls_extinction_method '<i>SHELXL97</i> (Sheldrick, 2008)'
_refine_ls_goodness_of_fit_ref 1.070
_refine_ls_hydrogen_treatment mixed
_refine_ls_matrix_type full
_refine_ls_number_parameters 219
_refine_ls_number_reflns 3207
_refine_ls_number_restraints 0
_refine_ls_restrained_S_all 1.070
_refine_ls_R_factor_all 0.0498
_refine_ls_R_factor_gt 0.0428
_refine_ls_shift/su_max 0.000
_refine_ls_shift/su_mean 0.000
_refine_ls_structure_factor_coef Fsqd
_refine_ls_weighting_details w=1/[\s^2^(Fo^2^)+(0.0530P)^2^+0.4801P]whereP=(Fo^2^+2Fc^2^)/3
_refine_ls_weighting_scheme calc
_refine_ls_wR_factor_gt 0.1101
_refine_ls_wR_factor_ref 0.1143
_reflns_number_gt 2803
_reflns_number_total 3207
_reflns_threshold_expression I>2sigma(I)
_cod_data_source_file fb2295sup1.cif
_cod_data_source_block I
_cod_database_code 2239420
_cod_database_fobs_code 2239420

loop_
_symmetry_equiv_pos_as_xyz
'x, y, z'
'-x, y+1/2, -z+1/2'
'-x, -y, -z'
'x, -y-1/2, z-1/2'

loop_
_atom_site_type_symbol
_atom_site_label
_atom_site_fract_x
_atom_site_fract_y
_atom_site_fract_z
_atom_site_U_iso_or_equiv
_atom_site_adp_type
_atom_site_calc_flag
_atom_site_refinement_flags
_atom_site_occupancy
_atom_site_symmetry_multiplicity
O O1 0.52432(9) 0.10588(7) 0.59144(11) 0.0354(3) Uani d . 1 4
H H1 0.460(2) 0.1024(17) 0.519(2) 0.067(7) Uiso d . 1 4
O O2 -0.00181(8) 0.17557(8) 0.53718(10) 0.0326(3) Uani d . 1 4
H H2 0.047(2) 0.1533(18) 0.485(2) 0.070(7) Uiso d . 1 4
N N1 0.32247(9) 0.16347(9) 0.42350(11) 0.0268(3) Uani d . 1 4
N N2 0.16437(9) 0.10080(9) 0.46722(12) 0.0290(3) Uani d . 1 4
C C1 0.25284(12) 0.17521(11) 0.51349(15) 0.0317(3) Uani d . 1 4
H H1A 0.2207 0.2423 0.5046 0.038 Uiso calc R 1 4
H H1B 0.2969 0.1639 0.6109 0.038 Uiso calc R 1 4
C C2 0.24302(12) 0.13405(12) 0.29153(14) 0.0344(3) Uani d . 1 4
H H2A 0.2812 0.1047 0.2295 0.041 Uiso calc R 1 4
H H2B 0.1970 0.1904 0.2447 0.041 Uiso calc R 1 4
C C3 0.17414(13) 0.05850(13) 0.33757(15) 0.0382(4) Uani d . 1 4
H H3A 0.1000 0.0505 0.2682 0.046 Uiso calc R 1 4
H H3B 0.2122 -0.0062 0.3542 0.046 Uiso calc R 1 4
C C4 0.38508(12) 0.25297(11) 0.41628(15) 0.0306(3) Uani d . 1 4
H H4A 0.3329 0.3089 0.3864 0.037 Uiso calc R 1 4
H H4B 0.4247 0.2440 0.3471 0.037 Uiso calc R 1 4
C C5 0.16693(12) 0.02503(11) 0.57129(15) 0.0314(3) Uani d . 1 4
H H5A 0.2444 0.0013 0.6112 0.038 Uiso calc R 1 4
H H5B 0.1208 -0.0316 0.5255 0.038 Uiso calc R 1 4
C C11 0.46819(11) 0.27610(10) 0.55457(15) 0.0282(3) Uani d . 1 4
C C12 0.53386(11) 0.20167(10) 0.63485(15) 0.0278(3) Uani d . 1 4
C C13 0.61017(11) 0.22221(11) 0.76376(15) 0.0311(3) Uani d . 1 4
C C14 0.62035(12) 0.31874(12) 0.80964(17) 0.0381(4) Uani d . 1 4
H H14 0.6729 0.3341 0.8962 0.046 Uiso calc R 1 4
C C15 0.55590(13) 0.39346(12) 0.73245(19) 0.0424(4) Uani d . 1 4
H H15 0.5636 0.4591 0.7662 0.051 Uiso calc R 1 4
C C16 0.48010(12) 0.37156(11) 0.60557(17) 0.0356(3) Uani d . 1 4
H H16 0.4356 0.4227 0.5526 0.043 Uiso calc R 1 4
C C17 0.67528(13) 0.14002(13) 0.85113(17) 0.0411(4) Uani d . 1 4
H H17A 0.7204 0.1664 0.9402 0.062 Uiso calc R 1 4
H H17B 0.7240 0.1097 0.8042 0.062 Uiso calc R 1 4
H H17C 0.6237 0.0904 0.8659 0.062 Uiso calc R 1 4
C C21 0.12514(11) 0.06119(10) 0.68633(14) 0.0272(3) Uani d . 1 4
C C22 0.04162(11) 0.13237(10) 0.66313(13) 0.0261(3) Uani d . 1 4
C C23 -0.00336(12) 0.16134(11) 0.76666(15) 0.0296(3) Uani d . 1 4
C C24 0.03670(13) 0.11608(11) 0.89454(15) 0.0335(3) Uani d . 1 4
H H24 0.0066 0.1339 0.9658 0.040 Uiso calc R 1 4
C C25 0.11964(14) 0.04555(11) 0.92013(15) 0.0368(4) Uani d . 1 4
H H25 0.1461 0.0155 1.0084 0.044 Uiso calc R 1 4
C C26 0.16402(12) 0.01877(11) 0.81681(15) 0.0330(3) Uani d . 1 4
H H26 0.2216 -0.0291 0.8352 0.040 Uiso calc R 1 4
C C27 -0.09425(13) 0.23731(12) 0.73391(17) 0.0391(4) Uani d . 1 4
H H27A -0.1177 0.2491 0.8156 0.059 Uiso calc R 1 4
H H27B -0.1578 0.2136 0.6584 0.059 Uiso calc R 1 4
H H27C -0.0665 0.2988 0.7063 0.059 Uiso calc R 1 4

loop_
_atom_site_aniso_label
_atom_site_aniso_U_11
_atom_site_aniso_U_22
_atom_site_aniso_U_33
_atom_site_aniso_U_12
_atom_site_aniso_U_13
_atom_site_aniso_U_23
O1 0.0403(6) 0.0253(5) 0.0376(6) 0.0031(4) 0.0076(5) -0.0018(4)
O2 0.0313(5) 0.0376(6) 0.0286(5) 0.0036(4) 0.0090(4) 0.0072(4)
N1 0.0281(6) 0.0290(6) 0.0252(6) -0.0013(5) 0.0109(5) -0.0026(4)
N2 0.0299(6) 0.0310(6) 0.0269(6) -0.0058(5) 0.0097(5) -0.0056(5)
C1 0.0318(7) 0.0343(8) 0.0332(7) -0.0078(6) 0.0163(6) -0.0096(6)
C2 0.0354(7) 0.0427(9) 0.0262(7) -0.0025(6) 0.0111(6) -0.0060(6)
C3 0.0414(8) 0.0431(9) 0.0312(7) -0.0104(7) 0.0128(6) -0.0131(6)
C4 0.0300(7) 0.0311(7) 0.0329(7) 0.0001(6) 0.0130(6) 0.0059(6)
C5 0.0308(7) 0.0277(7) 0.0350(8) -0.0012(6) 0.0090(6) -0.0020(6)
C11 0.0241(6) 0.0285(7) 0.0354(7) -0.0028(5) 0.0141(6) 0.0021(6)
C12 0.0257(6) 0.0264(7) 0.0345(7) -0.0014(5) 0.0142(6) 0.0003(6)
C13 0.0252(7) 0.0340(8) 0.0361(7) -0.0024(6) 0.0126(6) 0.0007(6)
C14 0.0295(7) 0.0380(9) 0.0443(9) -0.0083(6) 0.0076(6) -0.0062(7)
C15 0.0374(8) 0.0278(8) 0.0600(10) -0.0073(6) 0.0119(7) -0.0095(7)
C16 0.0311(7) 0.0254(7) 0.0507(9) -0.0015(6) 0.0130(6) 0.0026(6)
C17 0.0380(8) 0.0424(9) 0.0385(8) 0.0014(7) 0.0055(7) 0.0039(7)
C21 0.0269(6) 0.0237(7) 0.0297(7) -0.0060(5) 0.0068(5) -0.0015(5)
C22 0.0260(6) 0.0247(7) 0.0261(6) -0.0073(5) 0.0057(5) 0.0007(5)
C23 0.0292(7) 0.0281(7) 0.0316(7) -0.0076(5) 0.0095(6) -0.0041(5)
C24 0.0418(8) 0.0325(8) 0.0280(7) -0.0102(6) 0.0137(6) -0.0047(6)
C25 0.0471(9) 0.0335(8) 0.0259(7) -0.0064(7) 0.0053(6) 0.0045(6)
C26 0.0333(7) 0.0275(7) 0.0333(7) -0.0018(6) 0.0031(6) 0.0028(6)
C27 0.0373(8) 0.0414(9) 0.0400(8) 0.0013(7) 0.0140(7) -0.0039(7)

loop_
_atom_type_symbol
_atom_type_description
_atom_type_scat_dispersion_real
_atom_type_scat_dispersion_imag
_atom_type_scat_source
C C 0.0033 0.0016 'International Tables Vol C Tables 4.2.6.8 and 6.1.1.4'
H H 0.0000 0.0000 'International Tables Vol C Tables 4.2.6.8 and 6.1.1.4'
N N 0.0061 0.0033 'International Tables Vol C Tables 4.2.6.8 and 6.1.1.4'
O O 0.0106 0.0060 'International Tables Vol C Tables 4.2.6.8 and 6.1.1.4'

loop_
_geom_angle_atom_site_label_1
_geom_angle_atom_site_label_2
_geom_angle_atom_site_label_3
_geom_angle
C12 O1 H1 106.2(15)
C22 O2 H2 103.8(14)
C1 N1 C4 112.31(11)
C1 N1 C2 103.44(11)
C4 N1 C2 114.07(11)
C5 N2 C1 113.75(11)
C5 N2 C3 112.55(12)
C1 N2 C3 106.78(11)
N1 C1 N2 105.53(11)
N1 C1 H1A 110.6
N2 C1 H1A 110.6
N1 C1 H1B 110.6
N2 C1 H1B 110.6
H1A C1 H1B 108.8
N1 C2 C3 101.34(11)
N1 C2 H2A 111.5
C3 C2 H2A 111.5
N1 C2 H2B 111.5
C3 C2 H2B 111.5
H2A C2 H2B 109.3
N2 C3 C2 103.21(12)
N2 C3 H3A 111.1
C2 C3 H3A 111.1
N2 C3 H3B 111.1
C2 C3 H3B 111.1
H3A C3 H3B 109.1
N1 C4 C11 110.89(11)
N1 C4 H4A 109.5
C11 C4 H4A 109.5
N1 C4 H4B 109.5
C11 C4 H4B 109.5
H4A C4 H4B 108.1
N2 C5 C21 113.46(12)
N2 C5 H5A 108.9
C21 C5 H5A 108.9
N2 C5 H5B 108.9
C21 C5 H5B 108.9
H5A C5 H5B 107.7
C16 C11 C12 118.60(13)
C16 C11 C4 120.58(13)
C12 C11 C4 120.82(13)
O1 C12 C13 117.43(13)
O1 C12 C11 121.33(13)
C13 C12 C11 121.23(13)
C14 C13 C12 118.17(14)
C14 C13 C17 121.68(14)
C12 C13 C17 120.11(14)
C13 C14 C15 121.64(15)
C13 C14 H14 119.2
C15 C14 H14 119.2
C16 C15 C14 119.36(15)
C16 C15 H15 120.3
C14 C15 H15 120.3
C15 C16 C11 121.00(14)
C15 C16 H16 119.5
C11 C16 H16 119.5
C13 C17 H17A 109.5
C13 C17 H17B 109.5
H17A C17 H17B 109.5
C13 C17 H17C 109.5
H17A C17 H17C 109.5
H17B C17 H17C 109.5
C26 C21 C22 118.27(13)
C26 C21 C5 120.23(13)
C22 C21 C5 121.36(12)
O2 C22 C21 121.39(12)
O2 C22 C23 116.77(12)
C21 C22 C23 121.83(12)
C24 C23 C22 117.96(14)
C24 C23 C27 123.03(13)
C22 C23 C27 118.99(13)
C25 C24 C23 121.28(14)
C25 C24 H24 119.4
C23 C24 H24 119.4
C24 C25 C26 119.87(13)
C24 C25 H25 120.1
C26 C25 H25 120.1
C25 C26 C21 120.79(14)
C25 C26 H26 119.6
C21 C26 H26 119.6
C23 C27 H27A 109.5
C23 C27 H27B 109.5
H27A C27 H27B 109.5
C23 C27 H27C 109.5
H27A C27 H27C 109.5
H27B C27 H27C 109.5

loop_
_geom_bond_atom_site_label_1
_geom_bond_atom_site_label_2
_geom_bond_distance
O1 C12 1.3673(17)
O1 H1 0.91(2)
O2 C22 1.3643(16)
O2 H2 0.98(2)
N1 C1 1.4622(17)
N1 C4 1.4639(18)
N1 C2 1.4650(18)
N2 C5 1.4714(19)
N2 C1 1.4719(17)
N2 C3 1.4813(18)
C1 H1A 0.9900
C1 H1B 0.9900
C2 C3 1.510(2)
C2 H2A 0.9900
C2 H2B 0.9900
C3 H3A 0.9900
C3 H3B 0.9900
C4 C11 1.509(2)
C4 H4A 0.9900
C4 H4B 0.9900
C5 C21 1.509(2)
C5 H5A 0.9900
C5 H5B 0.9900
C11 C16 1.388(2)
C11 C12 1.400(2)
C12 C13 1.398(2)
C13 C14 1.384(2)
C13 C17 1.505(2)
C14 C15 1.384(2)
C14 H14 0.9500
C15 C16 1.384(2)
C15 H15 0.9500
C16 H16 0.9500
C17 H17A 0.9800
C17 H17B 0.9800
C17 H17C 0.9800
C21 C26 1.393(2)
C21 C22 1.396(2)
C22 C23 1.401(2)
C23 C24 1.389(2)
C23 C27 1.502(2)
C24 C25 1.383(2)
C24 H24 0.9500
C25 C26 1.386(2)
C25 H25 0.9500
C26 H26 0.9500
C27 H27A 0.9800
C27 H27B 0.9800
C27 H27C 0.9800

loop_
_geom_hbond_atom_site_label_D
_geom_hbond_atom_site_label_H
_geom_hbond_atom_site_label_A
_geom_hbond_site_symmetry_A
_geom_hbond_distance_DH
_geom_hbond_distance_HA
_geom_hbond_distance_DA
_geom_hbond_angle_DHA
O1 H1 N1 . 0.91(2) 1.90(2) 2.7115(16) 146(2)
O2 H2 N2 . 0.98(2) 1.70(2) 2.6202(16) 155(2)
C5 H5B O2 3_556 0.99 2.43 3.4012(18) 167.3
C27 H27A O2 4_566 0.98 2.50 3.1789(19) 126.1

loop_
_geom_torsion_atom_site_label_1
_geom_torsion_atom_site_label_2
_geom_torsion_atom_site_label_3
_geom_torsion_atom_site_label_4
_geom_torsion
C4 N1 C1 N2 156.96(11)
C2 N1 C1 N2 33.51(15)
C5 N2 C1 N1 115.88(13)
C3 N2 C1 N1 -8.89(15)
C1 N1 C2 C3 -44.34(14)
C4 N1 C2 C3 -166.63(12)
C5 N2 C3 C2 -143.72(12)
C1 N2 C3 C2 -18.22(16)
N1 C2 C3 N2 38.30(15)
C1 N1 C4 C11 65.00(15)
C2 N1 C4 C11 -177.72(11)
C1 N2 C5 C21 74.79(14)
C3 N2 C5 C21 -163.60(11)
N1 C4 C11 C16 -135.44(13)
N1 C4 C11 C12 43.76(17)
C16 C11 C12 O1 178.67(13)
C4 C11 C12 O1 -0.5(2)
C16 C11 C12 C13 -0.1(2)
C4 C11 C12 C13 -179.28(12)
O1 C12 C13 C14 -179.60(13)
C11 C12 C13 C14 -0.8(2)
O1 C12 C13 C17 -2.0(2)
C11 C12 C13 C17 176.75(13)
C12 C13 C14 C15 1.2(2)
C17 C13 C14 C15 -176.34(15)
C13 C14 C15 C16 -0.7(2)
C14 C15 C16 C11 -0.3(2)
C12 C11 C16 C15 0.6(2)
C4 C11 C16 C15 179.84(14)
N2 C5 C21 C26 -152.12(12)
N2 C5 C21 C22 32.45(18)
C26 C21 C22 O2 -178.73(12)
C5 C21 C22 O2 -3.2(2)
C26 C21 C22 C23 -0.2(2)
C5 C21 C22 C23 175.35(12)
O2 C22 C23 C24 177.86(12)
C21 C22 C23 C24 -0.8(2)
O2 C22 C23 C27 -0.48(19)
C21 C22 C23 C27 -179.12(13)
C22 C23 C24 C25 0.9(2)
C27 C23 C24 C25 179.21(14)
C23 C24 C25 C26 -0.2(2)
C24 C25 C26 C21 -0.8(2)
C22 C21 C26 C25 1.0(2)
C5 C21 C26 C25 -174.60(13)
